data_7048436
loop_
_publ_author_name
'Priyanga, Selvarasu'
'Khamrang, Themmila'
'Velusamy, Marappan'
'Karthi, Sellamuthu'
'Ashokkumar, Balasubramaniem'
'Mayilmurugan, Ramasamy'

_publ_section_title
;
 Coordination geometry-induced optical imaging of l-cysteine in cancer
 cells using imidazopyridine-based copper(ii) complexes.
;
_journal_issue 4
_journal_name_full 'Dalton transactions (Cambridge, England : 2003)'
_journal_page_first 1489
_journal_page_last 1503
_journal_paper_doi 10.1039/c8dt04634d
_journal_volume 48
_journal_year 2019
_chemical_formula_sum 'C42 H36 Cu F6 N6 O11 S2'
_chemical_formula_weight 1042.43
_space_group_crystal_system triclinic
_space_group_IT_number 2
_space_group_name_Hall '-P 1'
_space_group_name_H-M_alt 'P -1'
_symmetry_space_group_name_Hall '-P 1'
_symmetry_space_group_name_H-M 'P -1'
_atom_sites_solution_hydrogens mixed
_audit_creation_method SHELXL-2013
_audit_update_record
;
2018-03-30 deposited with the CCDC.
2018-12-20 downloaded from the CCDC.
;
_cell_angle_alpha 101.942(5)
_cell_angle_beta 104.135(6)
_cell_angle_gamma 98.175(6)
_cell_formula_units_Z 2
_cell_length_a 10.1295(7)
_cell_length_b 15.0236(9)
_cell_length_c 16.3207(10)
_cell_measurement_reflns_used 6279
_cell_measurement_temperature 293(2)
_cell_measurement_theta_max 23.256
_cell_measurement_theta_min 3.326
_cell_volume 2307.3(3)
_computing_structure_refinement 'SHELXL-2013 (Sheldrick, 2013)'
_diffrn_ambient_temperature 293(2)
_diffrn_measured_fraction_theta_full 0.692
_diffrn_measured_fraction_theta_max 0.947
_diffrn_measurement_device_type EOS,Gemini
_diffrn_radiation_type MoK\a
_diffrn_radiation_wavelength 0.71073
_diffrn_reflns_av_R_equivalents 0.0237
_diffrn_reflns_av_unetI/netI 0.0518
_diffrn_reflns_Laue_measured_fraction_full 0.692
_diffrn_reflns_Laue_measured_fraction_max 0.947
_diffrn_reflns_limit_h_max 11
_diffrn_reflns_limit_h_min -11
_diffrn_reflns_limit_k_max 8
_diffrn_reflns_limit_k_min -16
_diffrn_reflns_limit_l_max 17
_diffrn_reflns_limit_l_min -17
_diffrn_reflns_number 8473
_diffrn_reflns_point_group_measured_fraction_full 0.692
_diffrn_reflns_point_group_measured_fraction_max 0.947
_diffrn_reflns_theta_full 26.000
_diffrn_reflns_theta_max 23.256
_diffrn_reflns_theta_min 3.326
_exptl_absorpt_coefficient_mu 0.653
_exptl_crystal_colour blue
_exptl_crystal_density_diffrn 1.500
_exptl_crystal_description cubic
_exptl_crystal_F_000 1066
_exptl_crystal_size_max 0.65
_exptl_crystal_size_mid 0.52
_exptl_crystal_size_min 0.48
_refine_diff_density_max 0.789
_refine_diff_density_min -0.457
_refine_diff_density_rms 0.068
_refine_ls_extinction_method none
_refine_ls_goodness_of_fit_ref 1.036
_refine_ls_hydrogen_treatment mixed
_refine_ls_matrix_type full
_refine_ls_number_parameters 621
_refine_ls_number_reflns 6279
_refine_ls_number_restraints 0
_refine_ls_restrained_S_all 1.036
_refine_ls_R_factor_all 0.0860
_refine_ls_R_factor_gt 0.0633
_refine_ls_shift/su_max 0.000
_refine_ls_shift/su_mean 0.000
_refine_ls_structure_factor_coef Fsqd
_refine_ls_weighting_details 'w=1/[\s^2^(Fo^2^)+(0.0713P)^2^+4.6787P] where P=(Fo^2^+2Fc^2^)/3'
_refine_ls_weighting_scheme calc
_refine_ls_wR_factor_gt 0.1539
_refine_ls_wR_factor_ref 0.1721
_reflns_Friedel_coverage 0.000
_reflns_number_gt 4807
_reflns_number_total 6279
_reflns_threshold_expression 'I > 2\s(I)'
_cod_data_source_file c8dt04634d2.cif
_cod_data_source_block shelx_CCDC1
_cod_depositor_comments 'Adding full bibliography for 7048435--7048438.cif.'
_cod_database_code 7048436
_shelx_space_group_comment
;
The symmetry employed for this shelxl refinement is uniquely defined
by the following loop, which should always be used as a source of
symmetry information in preference to the above space-group names.
They are only intended as comments.
;
_shelxl_version_number 2013-4

loop_
_space_group_symop_operation_xyz
'x, y, z'
'-x, -y, -z'

loop_
_atom_site_label
_atom_site_type_symbol
_atom_site_fract_x
_atom_site_fract_y
_atom_site_fract_z
_atom_site_U_iso_or_equiv
_atom_site_adp_type
_atom_site_occupancy
_atom_site_site_symmetry_order
_atom_site_calc_flag
_atom_site_refinement_flags_posn
_atom_site_refinement_flags_adp
Cu1 Cu 0.72258(7) 0.52929(4) 0.28203(4) 0.0445(2) Uani 1 1 d . .
S1 S 1.21359(16) 0.64040(12) 0.28824(10) 0.0616(4) Uani 1 1 d . .
N2 N 0.5195(4) 0.4818(3) 0.2103(3) 0.0384(10) Uani 1 1 d . .
N4 N 0.7443(4) 0.4352(3) 0.3506(3) 0.0385(10) Uani 1 1 d . .
N5 N 0.7998(4) 0.6164(3) 0.4048(3) 0.0399(10) Uani 1 1 d . .
N1 N 0.7125(4) 0.6164(3) 0.2051(3) 0.0394(10) Uani 1 1 d . .
O5 O 0.8630(6) 0.4681(4) 0.2140(4) 0.0634(14) Uani 1 1 d . .
N6 N 0.8828(4) 0.7166(3) 0.5333(3) 0.0399(10) Uani 1 1 d . .
N3 N 0.3054(4) 0.4177(3) 0.1315(3) 0.0427(10) Uani 1 1 d . .
O4 O 0.7978(5) 0.9999(3) 0.2833(3) 0.0826(15) Uani 1 1 d . .
O3 O 1.0398(4) 0.9824(3) 0.3684(3) 0.0695(12) Uani 1 1 d . .
O2 O 0.3876(5) 0.1957(4) 0.4396(3) 0.0882(16) Uani 1 1 d . .
C25 C 0.7944(5) 0.4671(3) 0.4376(3) 0.0365(12) Uani 1 1 d . .
C26 C 0.8236(5) 0.5677(3) 0.4685(3) 0.0375(12) Uani 1 1 d . .
C6 C 0.4861(5) 0.5267(3) 0.1444(3) 0.0382(12) Uani 1 1 d . .
C28 C 0.9172(5) 0.6247(4) 0.6376(4) 0.0472(14) Uani 1 1 d . .
H28 H 0.9129 0.5675 0.6514 0.057 Uiso 1 1 calc R U
C32 C 0.8354(5) 0.7061(3) 0.4447(4) 0.0415(13) Uani 1 1 d . .
C27 C 0.8741(5) 0.6279(4) 0.5490(3) 0.0393(12) Uani 1 1 d . .
C7 C 0.3514(5) 0.4870(4) 0.0939(3) 0.0419(12) Uani 1 1 d . .
F3 F 1.1404(5) 0.7464(4) 0.1858(3) 0.1193(18) Uani 1 1 d . .
O1 O 0.3343(6) 0.1139(3) 0.2715(3) 0.0893(16) Uani 1 1 d . .
C5 C 0.5901(5) 0.6024(3) 0.1431(3) 0.0393(12) Uani 1 1 d . .
C24 C 0.8178(5) 0.4057(4) 0.4904(4) 0.0442(13) Uani 1 1 d . .
H24 H 0.8526 0.4280 0.5507 0.053 Uiso 1 1 calc R U
C12 C 0.4111(5) 0.4176(3) 0.2035(3) 0.0390(12) Uani 1 1 d . .
O7 O 1.1248(5) 0.5633(4) 0.2213(3) 0.0962(17) Uani 1 1 d . .
C23 C 0.7894(5) 0.3129(4) 0.4532(4) 0.0502(15) Uani 1 1 d . .
H23 H 0.8045 0.2715 0.4880 0.060 Uiso 1 1 calc R U
O8 O 1.1432(5) 0.6865(4) 0.3444(3) 0.0911(16) Uani 1 1 d . .
C18 C 0.4303(5) 0.3998(4) 0.3526(4) 0.0468(13) Uani 1 1 d . .
H18 H 0.4503 0.4642 0.3727 0.056 Uiso 1 1 calc R U
C22 C 0.7382(6) 0.2805(4) 0.3643(4) 0.0497(14) Uani 1 1 d . .
H22 H 0.7185 0.2171 0.3380 0.060 Uiso 1 1 calc R U
C13 C 0.4007(5) 0.3588(4) 0.2643(4) 0.0426(13) Uani 1 1 d . .
F2 F 1.3306(5) 0.8017(3) 0.2801(4) 0.1221(17) Uani 1 1 d . .
C34 C 0.9410(5) 0.8480(3) 0.4098(3) 0.0455(13) Uani 1 1 d . .
H34 H 1.0274 0.8428 0.4424 0.055 Uiso 1 1 calc R U
C37 C 0.6822(6) 0.8649(4) 0.3170(4) 0.0621(17) Uani 1 1 d . .
H37 H 0.5948 0.8706 0.2864 0.075 Uiso 1 1 calc R U
C36 C 0.7986(6) 0.9282(4) 0.3217(4) 0.0565(15) Uani 1 1 d . .
C33 C 0.8228(5) 0.7840(4) 0.4035(3) 0.0442(13) Uani 1 1 d . .
F1 F 1.3216(6) 0.6959(4) 0.1738(4) 0.130(2) Uani 1 1 d . .
O6 O 1.3455(5) 0.6251(4) 0.3291(4) 0.1044(18) Uani 1 1 d . .
C21 C 0.7166(5) 0.3443(4) 0.3143(4) 0.0423(13) Uani 1 1 d . .
H21 H 0.6818 0.3229 0.2539 0.051 Uiso 1 1 calc R U
C14 C 0.3675(6) 0.2623(4) 0.2338(4) 0.0535(15) Uani 1 1 d . .
H14 H 0.3475 0.2347 0.1744 0.064 Uiso 1 1 calc R U
C1 C 0.8178(6) 0.6827(4) 0.2088(3) 0.0464(13) Uani 1 1 d . .
H1 H 0.9019 0.6909 0.2510 0.056 Uiso 1 1 calc R U
C35 C 0.9314(6) 0.9187(4) 0.3687(4) 0.0511(14) Uani 1 1 d . .
C31 C 0.9310(5) 0.7971(4) 0.5998(4) 0.0496(14) Uani 1 1 d . .
H31 H 0.9355 0.8549 0.5874 0.059 Uiso 1 1 calc R U
C15 C 0.3648(6) 0.2078(4) 0.2927(4) 0.0545(15) Uani 1 1 d . .
C2 C 0.8065(6) 0.7393(4) 0.1526(4) 0.0536(15) Uani 1 1 d . .
H2 H 0.8819 0.7847 0.1562 0.064 Uiso 1 1 calc R U
C8 C 0.2577(6) 0.4992(4) 0.0187(3) 0.0507(14) Uani 1 1 d . .
H8 H 0.2851 0.5438 -0.0090 0.061 Uiso 1 1 calc R U
C4 C 0.5739(6) 0.6592(4) 0.0853(3) 0.0484(14) Uani 1 1 d . .
H4 H 0.4897 0.6503 0.0429 0.058 Uiso 1 1 calc R U
C38 C 0.6947(6) 0.7929(4) 0.3576(4) 0.0556(15) Uani 1 1 d . .
H38 H 0.6157 0.7503 0.3536 0.067 Uiso 1 1 calc R U
C16 C 0.3973(6) 0.2502(4) 0.3817(4) 0.0572(16) Uani 1 1 d . .
C29 C 0.9640(6) 0.7027(5) 0.7013(4) 0.0578(16) Uani 1 1 d . .
H29 H 0.9923 0.6994 0.7591 0.069 Uiso 1 1 calc R U
C11 C 0.1729(5) 0.3650(4) 0.1010(4) 0.0512(14) Uani 1 1 d . .
H11 H 0.1440 0.3209 0.1288 0.061 Uiso 1 1 calc R U
C17 C 0.4300(6) 0.3447(4) 0.4111(4) 0.0521(14) Uani 1 1 d . .
H17 H 0.4523 0.3722 0.4706 0.063 Uiso 1 1 calc R U
C10 C 0.0859(6) 0.3786(4) 0.0302(4) 0.0598(16) Uani 1 1 d . .
H10 H -0.0041 0.3433 0.0088 0.072 Uiso 1 1 calc R U
C30 C 0.9707(6) 0.7907(4) 0.6817(4) 0.0586(16) Uani 1 1 d . .
H30 H 1.0035 0.8445 0.7269 0.070 Uiso 1 1 calc R U
C3 C 0.6820(6) 0.7279(4) 0.0910(4) 0.0552(15) Uani 1 1 d . .
H3 H 0.6712 0.7668 0.0533 0.066 Uiso 1 1 calc R U
C41 C 1.2522(7) 0.7241(5) 0.2276(4) 0.0644(17) Uani 1 1 d . .
C9 C 0.1291(6) 0.4457(4) -0.0123(4) 0.0563(15) Uani 1 1 d . .
H9 H 0.0680 0.4529 -0.0621 0.068 Uiso 1 1 calc R U
C39 C 1.1738(7) 0.9719(5) 0.4077(6) 0.094(3) Uani 1 1 d . .
H39A H 1.2409 1.0213 0.4033 0.140 Uiso 1 1 calc R U
H39B H 1.1887 0.9133 0.3788 0.140 Uiso 1 1 calc R U
H39C H 1.1838 0.9739 0.4682 0.140 Uiso 1 1 calc R U
C20 C 0.4969(8) 0.1692(8) 0.4808(6) 0.128(4) Uani 1 1 d . .
H20A H 0.4709 0.1322 0.5180 0.192 Uiso 1 1 calc R U
H20B H 0.5664 0.2228 0.5156 0.192 Uiso 1 1 calc R U
H20C H 0.5335 0.1331 0.4392 0.192 Uiso 1 1 calc R U
C40 C 0.6688(9) 1.0052(6) 0.2281(6) 0.114(3) Uani 1 1 d . .
H40A H 0.6809 1.0585 0.2049 0.172 Uiso 1 1 calc R U
H40B H 0.6025 1.0106 0.2611 0.172 Uiso 1 1 calc R U
H40C H 0.6356 0.9500 0.1811 0.172 Uiso 1 1 calc R U
C19 C 0.2927(13) 0.0687(5) 0.1826(6) 0.145(4) Uani 1 1 d . .
H19A H 0.2746 0.0027 0.1757 0.217 Uiso 1 1 calc R U
H19B H 0.3651 0.0856 0.1569 0.217 Uiso 1 1 calc R U
H19C H 0.2097 0.0868 0.1543 0.217 Uiso 1 1 calc R U
S2 S 0.6837(3) 0.22258(13) 0.07885(13) 0.0938(7) Uani 1 1 d . .
O9 O 0.7500(8) 0.3091(3) 0.0769(4) 0.127(2) Uani 1 1 d . .
O10 O 0.7254(10) 0.1914(4) 0.1519(4) 0.164(4) Uani 1 1 d . .
F6 F 0.6628(15) 0.0590(4) -0.0070(5) 0.280(6) Uani 1 1 d . .
F5 F 0.6278(14) 0.1643(6) -0.0775(5) 0.243(5) Uani 1 1 d . .
F4 F 0.8292(13) 0.1525(7) -0.0081(12) 0.315(8) Uani 1 1 d . .
O11 O 0.5311(11) 0.2124(10) 0.0634(9) 0.258(6) Uani 1 1 d . .
C42 C 0.685(3) 0.1483(12) -0.0029(9) 0.299(17) Uani 1 1 d . .
H5W2 H 0.919(5) 0.497(4) 0.215(3) 0.020(16) Uiso 1 1 d . .
H5W H 0.839(10) 0.416(7) 0.162(7) 0.16(4) Uiso 1 1 d . .

loop_
_atom_site_aniso_label
_atom_site_aniso_U_11
_atom_site_aniso_U_22
_atom_site_aniso_U_33
_atom_site_aniso_U_23
_atom_site_aniso_U_13
_atom_site_aniso_U_12
Cu1 0.0426(4) 0.0436(4) 0.0517(5) 0.0278(3) 0.0098(3) 0.0055(3)
S1 0.0499(9) 0.0777(11) 0.0600(10) 0.0237(9) 0.0153(8) 0.0134(8)
N2 0.035(2) 0.041(2) 0.045(3) 0.020(2) 0.0134(19) 0.009(2)
N4 0.030(2) 0.043(3) 0.051(3) 0.022(2) 0.018(2) 0.0085(19)
N5 0.031(2) 0.048(3) 0.047(3) 0.026(2) 0.0094(19) 0.007(2)
N1 0.033(2) 0.043(2) 0.047(3) 0.021(2) 0.013(2) 0.007(2)
O5 0.064(3) 0.055(3) 0.087(4) 0.030(3) 0.040(3) 0.010(3)
N6 0.031(2) 0.043(3) 0.051(3) 0.020(2) 0.012(2) 0.0096(19)
N3 0.036(2) 0.046(3) 0.046(3) 0.013(2) 0.013(2) 0.004(2)
O4 0.087(3) 0.053(3) 0.110(4) 0.051(3) 0.009(3) 0.009(2)
O3 0.057(3) 0.046(2) 0.110(4) 0.036(2) 0.024(2) -0.001(2)
O2 0.062(3) 0.101(4) 0.108(4) 0.076(3) 0.005(3) -0.002(3)
C25 0.023(2) 0.046(3) 0.050(4) 0.027(3) 0.013(2) 0.010(2)
C26 0.026(3) 0.043(3) 0.050(3) 0.024(3) 0.013(2) 0.007(2)
C6 0.036(3) 0.042(3) 0.040(3) 0.015(2) 0.011(2) 0.009(2)
C28 0.040(3) 0.059(4) 0.052(4) 0.027(3) 0.016(3) 0.013(3)
C32 0.028(3) 0.037(3) 0.066(4) 0.023(3) 0.017(3) 0.007(2)
C27 0.024(3) 0.045(3) 0.054(4) 0.022(3) 0.014(2) 0.006(2)
C7 0.043(3) 0.043(3) 0.044(3) 0.014(2) 0.017(3) 0.010(2)
F3 0.078(3) 0.179(5) 0.135(4) 0.107(4) 0.029(3) 0.040(3)
O1 0.112(4) 0.045(3) 0.099(4) 0.019(3) 0.018(3) -0.002(3)
C5 0.039(3) 0.041(3) 0.045(3) 0.018(2) 0.016(3) 0.012(2)
C24 0.038(3) 0.046(3) 0.057(4) 0.028(3) 0.015(3) 0.011(2)
C12 0.039(3) 0.040(3) 0.041(3) 0.013(2) 0.015(2) 0.007(2)
O7 0.091(4) 0.084(3) 0.099(4) 0.006(3) 0.037(3) -0.023(3)
C23 0.042(3) 0.051(4) 0.074(5) 0.043(3) 0.020(3) 0.015(3)
O8 0.099(4) 0.140(5) 0.054(3) 0.033(3) 0.036(3) 0.051(3)
C18 0.036(3) 0.051(3) 0.053(4) 0.017(3) 0.012(3) 0.004(3)
C22 0.044(3) 0.038(3) 0.078(5) 0.026(3) 0.027(3) 0.009(2)
C13 0.028(3) 0.044(3) 0.058(4) 0.020(3) 0.013(2) 0.001(2)
F2 0.107(4) 0.075(3) 0.165(5) 0.017(3) 0.031(3) -0.011(3)
C34 0.035(3) 0.037(3) 0.061(4) 0.014(3) 0.007(3) 0.005(2)
C37 0.045(4) 0.053(4) 0.090(5) 0.038(3) 0.003(3) 0.014(3)
C36 0.057(4) 0.038(3) 0.074(4) 0.024(3) 0.010(3) 0.007(3)
C33 0.036(3) 0.040(3) 0.059(4) 0.021(3) 0.011(3) 0.010(2)
F1 0.173(5) 0.117(4) 0.168(5) 0.061(4) 0.135(4) 0.057(4)
O6 0.074(3) 0.123(5) 0.129(5) 0.061(4) 0.015(3) 0.042(3)
C21 0.038(3) 0.045(3) 0.052(3) 0.017(3) 0.023(3) 0.010(2)
C14 0.052(4) 0.052(4) 0.052(4) 0.012(3) 0.015(3) -0.001(3)
C1 0.037(3) 0.053(3) 0.054(4) 0.020(3) 0.018(3) 0.008(3)
C35 0.053(4) 0.036(3) 0.065(4) 0.017(3) 0.017(3) 0.002(3)
C31 0.039(3) 0.047(3) 0.065(4) 0.012(3) 0.019(3) 0.010(3)
C15 0.048(4) 0.045(3) 0.068(4) 0.017(3) 0.016(3) -0.003(3)
C2 0.047(4) 0.051(3) 0.075(4) 0.035(3) 0.025(3) 0.006(3)
C8 0.053(4) 0.053(3) 0.045(3) 0.016(3) 0.009(3) 0.010(3)
C4 0.047(3) 0.053(3) 0.051(3) 0.028(3) 0.010(3) 0.013(3)
C38 0.040(3) 0.041(3) 0.088(4) 0.031(3) 0.012(3) 0.004(3)
C16 0.037(3) 0.066(4) 0.078(5) 0.043(4) 0.016(3) 0.004(3)
C29 0.048(4) 0.080(5) 0.050(4) 0.023(3) 0.015(3) 0.015(3)
C11 0.037(3) 0.057(4) 0.056(4) 0.016(3) 0.011(3) -0.001(3)
C17 0.041(3) 0.066(4) 0.050(4) 0.022(3) 0.013(3) 0.002(3)
C10 0.043(3) 0.067(4) 0.057(4) 0.007(3) 0.006(3) -0.001(3)
C30 0.056(4) 0.059(4) 0.059(4) 0.009(3) 0.019(3) 0.012(3)
C3 0.060(4) 0.055(4) 0.066(4) 0.040(3) 0.025(3) 0.015(3)
C41 0.051(4) 0.063(4) 0.076(5) 0.014(4) 0.019(4) 0.008(3)
C9 0.047(4) 0.070(4) 0.049(4) 0.017(3) 0.004(3) 0.015(3)
C39 0.060(5) 0.067(5) 0.161(8) 0.040(5) 0.042(5) 0.001(4)
C20 0.074(6) 0.192(10) 0.143(8) 0.135(8) 0.011(5) 0.005(6)
C40 0.125(7) 0.078(5) 0.136(8) 0.071(5) -0.008(6) 0.022(5)
C19 0.233(13) 0.048(5) 0.119(8) -0.003(5) 0.018(8) 0.010(6)
S2 0.130(2) 0.0627(12) 0.0744(14) 0.0296(10) -0.0004(12) 0.0071(12)
O9 0.212(7) 0.050(3) 0.109(4) 0.015(3) 0.050(4) -0.010(4)
O10 0.326(11) 0.079(4) 0.071(4) 0.030(3) 0.013(5) 0.050(5)
F6 0.583(19) 0.066(4) 0.189(7) -0.013(4) 0.201(10) -0.033(7)
F5 0.413(17) 0.174(7) 0.123(6) 0.007(5) 0.094(8) 0.008(8)
F4 0.255(12) 0.136(7) 0.60(3) 0.030(10) 0.241(16) 0.050(7)
O11 0.133(8) 0.379(18) 0.305(14) 0.166(13) 0.066(9) 0.063(9)
C42 0.55(4) 0.194(17) 0.068(9) 0.012(9) 0.099(14) -0.17(2)

loop_
_atom_type_symbol
_atom_type_description
_atom_type_scat_dispersion_real
_atom_type_scat_dispersion_imag
_atom_type_scat_source
C C 0.0033 0.0016 'International Tables Vol C Tables 4.2.6.8 and 6.1.1.4'
H H 0.0000 0.0000 'International Tables Vol C Tables 4.2.6.8 and 6.1.1.4'
Cu Cu 0.3201 1.2651 'International Tables Vol C Tables 4.2.6.8 and 6.1.1.4'
F F 0.0171 0.0103 'International Tables Vol C Tables 4.2.6.8 and 6.1.1.4'
N N 0.0061 0.0033 'International Tables Vol C Tables 4.2.6.8 and 6.1.1.4'
O O 0.0106 0.0060 'International Tables Vol C Tables 4.2.6.8 and 6.1.1.4'
S S 0.1246 0.1234 'International Tables Vol C Tables 4.2.6.8 and 6.1.1.4'

loop_
_geom_angle_atom_site_label_1
_geom_angle_atom_site_label_2
_geom_angle_atom_site_label_3
_geom_angle
N4 Cu1 N1 173.58(17)
N4 Cu1 N2 99.94(16)
N1 Cu1 N2 81.65(16)
N4 Cu1 N5 80.90(17)
N1 Cu1 N5 103.09(16)
N2 Cu1 N5 128.12(16)
N4 Cu1 O5 86.77(17)
N1 Cu1 O5 86.86(17)
N2 Cu1 O5 111.3(2)
N5 Cu1 O5 120.5(2)
O6 S1 O8 116.3(3)
O6 S1 O7 115.3(4)
O8 S1 O7 113.3(3)
O6 S1 C41 103.9(3)
O8 S1 C41 103.1(3)
O7 S1 C41 102.7(3)
C12 N2 C6 109.1(4)
C12 N2 Cu1 139.9(3)
C6 N2 Cu1 110.8(3)
C21 N4 C25 119.9(4)
C21 N4 Cu1 123.2(4)
C25 N4 Cu1 116.8(3)
C32 N5 C26 107.5(4)
C32 N5 Cu1 140.6(4)
C26 N5 Cu1 111.9(3)
C1 N1 C5 119.6(4)
C1 N1 Cu1 124.7(4)
C5 N1 Cu1 115.6(3)
Cu1 O5 H5W2 115(5)
Cu1 O5 H5W 128(6)
H5W2 O5 H5W 110(7)
C32 N6 C31 129.3(4)
C32 N6 C27 108.2(4)
C31 N6 C27 122.5(5)
C11 N3 C12 128.8(4)
C11 N3 C7 122.6(5)
C12 N3 C7 108.4(4)
C36 O4 C40 116.9(5)
C35 O3 C39 117.7(5)
C20 O2 C16 120.9(5)
N4 C25 C24 120.5(5)
N4 C25 C26 114.4(4)
C24 C25 C26 125.1(5)
C27 C26 N5 110.1(4)
C27 C26 C25 133.9(5)
N5 C26 C25 116.0(5)
N2 C6 C7 108.4(4)
N2 C6 C5 117.4(4)
C7 C6 C5 134.2(5)
C29 C28 C27 120.8(5)
C29 C28 H28 119.6
C27 C28 H28 119.6
N5 C32 N6 109.2(4)
N5 C32 C33 126.8(5)
N6 C32 C33 123.9(5)
C26 C27 N6 105.0(4)
C26 C27 C28 138.6(5)
N6 C27 C28 116.3(5)
C6 C7 N3 105.6(4)
C6 C7 C8 136.8(5)
N3 C7 C8 117.5(5)
C15 O1 C19 117.0(6)
N1 C5 C4 119.8(5)
N1 C5 C6 114.2(4)
C4 C5 C6 126.0(5)
C23 C24 C25 119.5(5)
C23 C24 H24 120.2
C25 C24 H24 120.2
N2 C12 N3 108.4(4)
N2 C12 C13 126.2(5)
N3 C12 C13 125.3(4)
C24 C23 C22 119.9(5)
C24 C23 H23 120.0
C22 C23 H23 120.0
C13 C18 C17 119.9(5)
C13 C18 H18 120.1
C17 C18 H18 120.1
C23 C22 C21 118.6(5)
C23 C22 H22 120.7
C21 C22 H22 120.7
C18 C13 C14 120.2(5)
C18 C13 C12 119.5(5)
C14 C13 C12 120.2(5)
C35 C34 C33 120.8(5)
C35 C34 H34 119.6
C33 C34 H34 119.6
C36 C37 C38 120.5(5)
C36 C37 H37 119.7
C38 C37 H37 119.7
O4 C36 C37 125.1(5)
O4 C36 C35 115.7(5)
C37 C36 C35 119.2(5)
C38 C33 C34 119.8(5)
C38 C33 C32 120.0(5)
C34 C33 C32 120.2(5)
N4 C21 C22 121.7(5)
N4 C21 H21 119.2
C22 C21 H21 119.2
C15 C14 C13 119.4(5)
C15 C14 H14 120.3
C13 C14 H14 120.3
N1 C1 C2 122.3(5)
N1 C1 H1 118.8
C2 C1 H1 118.8
O3 C35 C34 125.4(5)
O3 C35 C36 115.3(5)
C34 C35 C36 119.3(5)
C30 C31 N6 119.0(5)
C30 C31 H31 120.5
N6 C31 H31 120.5
O1 C15 C14 125.2(6)
O1 C15 C16 115.2(5)
C14 C15 C16 119.7(5)
C1 C2 C3 118.8(5)
C1 C2 H2 120.6
C3 C2 H2 120.6
C9 C8 C7 119.6(5)
C9 C8 H8 120.2
C7 C8 H8 120.2
C3 C4 C5 119.8(5)
C3 C4 H4 120.1
C5 C4 H4 120.1
C33 C38 C37 120.4(5)
C33 C38 H38 119.8
C37 C38 H38 119.8
C17 C16 O2 120.1(6)
C17 C16 C15 120.5(5)
O2 C16 C15 119.3(6)
C28 C29 C30 120.5(6)
C28 C29 H29 119.8
C30 C29 H29 119.8
C10 C11 N3 118.5(5)
C10 C11 H11 120.7
N3 C11 H11 120.7
C16 C17 C18 120.3(6)
C16 C17 H17 119.9
C18 C17 H17 119.9
C11 C10 C9 121.1(6)
C11 C10 H10 119.5
C9 C10 H10 119.5
C31 C30 C29 120.9(6)
C31 C30 H30 119.6
C29 C30 H30 119.6
C4 C3 C2 119.6(5)
C4 C3 H3 120.2
C2 C3 H3 120.2
F1 C41 F3 109.6(6)
F1 C41 F2 105.3(6)
F3 C41 F2 106.0(6)
F1 C41 S1 112.7(5)
F3 C41 S1 111.9(5)
F2 C41 S1 110.9(5)
C8 C9 C10 120.5(5)
C8 C9 H9 119.7
C10 C9 H9 119.7
O3 C39 H39A 109.5
O3 C39 H39B 109.5
H39A C39 H39B 109.5
O3 C39 H39C 109.5
H39A C39 H39C 109.5
H39B C39 H39C 109.5
O2 C20 H20A 109.5
O2 C20 H20B 109.5
H20A C20 H20B 109.5
O2 C20 H20C 109.5
H20A C20 H20C 109.5
H20B C20 H20C 109.5
O4 C40 H40A 109.5
O4 C40 H40B 109.5
H40A C40 H40B 109.5
O4 C40 H40C 109.5
H40A C40 H40C 109.5
H40B C40 H40C 109.5
O1 C19 H19A 109.5
O1 C19 H19B 109.5
H19A C19 H19B 109.5
O1 C19 H19C 109.5
H19A C19 H19C 109.5
H19B C19 H19C 109.5
O10 S2 O9 118.9(4)
O10 S2 O11 103.9(6)
O9 S2 O11 113.9(7)
O10 S2 C42 109.7(9)
O9 S2 C42 109.6(6)
O11 S2 C42 99.0(12)
F5 C42 F6 111.4(13)
F5 C42 F4 99.9(12)
F6 C42 F4 94(2)
F5 C42 S2 115(2)
F6 C42 S2 122.3(9)
F4 C42 S2 109.5(14)

loop_
_geom_bond_atom_site_label_1
_geom_bond_atom_site_label_2
_geom_bond_distance
Cu1 N4 1.980(4)
Cu1 N1 1.988(4)
Cu1 N2 2.043(4)
Cu1 N5 2.049(4)
Cu1 O5 2.196(5)
S1 O6 1.414(5)
S1 O8 1.423(5)
S1 O7 1.430(5)
S1 C41 1.811(7)
N2 C12 1.321(6)
N2 C6 1.383(6)
N4 C21 1.331(6)
N4 C25 1.342(6)
N5 C32 1.323(6)
N5 C26 1.385(6)
N1 C1 1.332(6)
N1 C5 1.353(6)
O5 H5W2 0.66(5)
O5 H5W 0.98(10)
N6 C32 1.376(7)
N6 C31 1.382(7)
N6 C27 1.403(6)
N3 C11 1.373(6)
N3 C12 1.384(6)
N3 C7 1.393(6)
O4 C36 1.354(7)
O4 C40 1.417(9)
O3 C35 1.352(6)
O3 C39 1.399(8)
O2 C20 1.308(9)
O2 C16 1.383(7)
C25 C24 1.395(7)
C25 C26 1.453(7)
C26 C27 1.361(7)
C6 C7 1.383(7)
C6 C5 1.444(7)
C28 C29 1.333(8)
C28 C27 1.417(7)
C28 H28 0.9300
C32 C33 1.471(7)
C7 C8 1.419(7)
F3 C41 1.298(7)
O1 C15 1.353(7)
O1 C19 1.398(10)
C5 C4 1.395(7)
C24 C23 1.357(8)
C24 H24 0.9300
C12 C13 1.471(7)
C23 C22 1.372(8)
C23 H23 0.9300
C18 C13 1.384(7)
C18 C17 1.387(7)
C18 H18 0.9300
C22 C21 1.389(7)
C22 H22 0.9300
C13 C14 1.394(7)
F2 C41 1.309(7)
C34 C35 1.372(7)
C34 C33 1.393(7)
C34 H34 0.9300
C37 C36 1.381(8)
C37 C38 1.385(7)
C37 H37 0.9300
C36 C35 1.419(8)
C33 C38 1.371(7)
F1 C41 1.295(7)
C21 H21 0.9300
C14 C15 1.388(8)
C14 H14 0.9300
C1 C2 1.370(7)
C1 H1 0.9300
C31 C30 1.326(8)
C31 H31 0.9300
C15 C16 1.396(9)
C2 C3 1.370(8)
C2 H2 0.9300
C8 C9 1.346(8)
C8 H8 0.9300
C4 C3 1.364(7)
C4 H4 0.9300
C38 H38 0.9300
C16 C17 1.364(8)
C29 C30 1.419(8)
C29 H29 0.9300
C11 C10 1.343(8)
C11 H11 0.9300
C17 H17 0.9300
C10 C9 1.415(8)
C10 H10 0.9300
C30 H30 0.9300
C3 H3 0.9300
C9 H9 0.9300
C39 H39A 0.9600
C39 H39B 0.9600
C39 H39C 0.9600
C20 H20A 0.9600
C20 H20B 0.9600
C20 H20C 0.9600
C40 H40A 0.9600
C40 H40B 0.9600
C40 H40C 0.9600
C19 H19A 0.9600
C19 H19B 0.9600
C19 H19C 0.9600
S2 O10 1.365(6)
S2 O9 1.386(5)
S2 O11 1.484(10)
S2 C42 1.556(18)
F6 C42 1.314(18)
F5 C42 1.30(2)
F4 C42 1.48(3)

loop_
_geom_torsion_atom_site_label_1
_geom_torsion_atom_site_label_2
_geom_torsion_atom_site_label_3
_geom_torsion_atom_site_label_4
_geom_torsion
C21 N4 C25 C24 0.1(7)
Cu1 N4 C25 C24 -177.6(3)
C21 N4 C25 C26 178.5(4)
Cu1 N4 C25 C26 0.8(5)
C32 N5 C26 C27 0.3(5)
Cu1 N5 C26 C27 -179.7(3)
C32 N5 C26 C25 -178.3(4)
Cu1 N5 C26 C25 1.7(5)
N4 C25 C26 C27 -179.8(5)
C24 C25 C26 C27 -1.5(9)
N4 C25 C26 N5 -1.7(6)
C24 C25 C26 N5 176.6(4)
C12 N2 C6 C7 -1.0(6)
Cu1 N2 C6 C7 175.4(3)
C12 N2 C6 C5 177.4(4)
Cu1 N2 C6 C5 -6.1(5)
C26 N5 C32 N6 0.3(5)
Cu1 N5 C32 N6 -179.7(4)
C26 N5 C32 C33 -177.5(5)
Cu1 N5 C32 C33 2.5(9)
C31 N6 C32 N5 179.8(5)
C27 N6 C32 N5 -0.8(5)
C31 N6 C32 C33 -2.3(8)
C27 N6 C32 C33 177.1(4)
N5 C26 C27 N6 -0.7(5)
C25 C26 C27 N6 177.5(5)
N5 C26 C27 C28 179.5(6)
C25 C26 C27 C28 -2.2(10)
C32 N6 C27 C26 0.9(5)
C31 N6 C27 C26 -179.6(4)
C32 N6 C27 C28 -179.2(4)
C31 N6 C27 C28 0.2(7)
C29 C28 C27 C26 179.3(6)
C29 C28 C27 N6 -0.4(7)
N2 C6 C7 N3 0.2(5)
C5 C6 C7 N3 -177.9(5)
N2 C6 C7 C8 -179.3(6)
C5 C6 C7 C8 2.6(11)
C11 N3 C7 C6 177.3(5)
C12 N3 C7 C6 0.7(5)
C11 N3 C7 C8 -3.1(7)
C12 N3 C7 C8 -179.7(5)
C1 N1 C5 C4 -1.8(7)
Cu1 N1 C5 C4 -179.1(4)
C1 N1 C5 C6 178.2(4)
Cu1 N1 C5 C6 0.9(5)
N2 C6 C5 N1 3.7(6)
C7 C6 C5 N1 -178.3(5)
N2 C6 C5 C4 -176.3(5)
C7 C6 C5 C4 1.7(9)
N4 C25 C24 C23 -0.1(7)
C26 C25 C24 C23 -178.3(5)
C6 N2 C12 N3 1.5(5)
Cu1 N2 C12 N3 -173.3(4)
C6 N2 C12 C13 -175.7(5)
Cu1 N2 C12 C13 9.5(9)
C11 N3 C12 N2 -177.7(5)
C7 N3 C12 N2 -1.4(5)
C11 N3 C12 C13 -0.5(8)
C7 N3 C12 C13 175.8(5)
C25 C24 C23 C22 0.1(8)
C24 C23 C22 C21 -0.1(8)
C17 C18 C13 C14 1.4(8)
C17 C18 C13 C12 -175.6(5)
N2 C12 C13 C18 52.5(7)
N3 C12 C13 C18 -124.2(5)
N2 C12 C13 C14 -124.5(6)
N3 C12 C13 C14 58.8(7)
C40 O4 C36 C37 -5.7(10)
C40 O4 C36 C35 173.3(7)
C38 C37 C36 O4 178.9(6)
C38 C37 C36 C35 -0.1(10)
C35 C34 C33 C38 -1.8(8)
C35 C34 C33 C32 177.3(5)
N5 C32 C33 C38 60.8(8)
N6 C32 C33 C38 -116.7(6)
N5 C32 C33 C34 -118.2(6)
N6 C32 C33 C34 64.3(7)
C25 N4 C21 C22 -0.1(7)
Cu1 N4 C21 C22 177.4(4)
C23 C22 C21 N4 0.1(7)
C18 C13 C14 C15 -0.1(8)
C12 C13 C14 C15 176.9(5)
C5 N1 C1 C2 1.2(8)
Cu1 N1 C1 C2 178.2(4)
C39 O3 C35 C34 4.8(9)
C39 O3 C35 C36 -175.0(6)
C33 C34 C35 O3 -177.6(5)
C33 C34 C35 C36 2.2(8)
O4 C36 C35 O3 -0.5(8)
C37 C36 C35 O3 178.6(6)
O4 C36 C35 C34 179.7(5)
C37 C36 C35 C34 -1.2(9)
C32 N6 C31 C30 179.4(5)
C27 N6 C31 C30 0.1(7)
C19 O1 C15 C14 -4.9(11)
C19 O1 C15 C16 176.1(7)
C13 C14 C15 O1 -180.0(6)
C13 C14 C15 C16 -1.1(9)
N1 C1 C2 C3 0.7(8)
C6 C7 C8 C9 -179.3(6)
N3 C7 C8 C9 1.3(8)
N1 C5 C4 C3 0.7(8)
C6 C5 C4 C3 -179.4(5)
C34 C33 C38 C37 0.4(9)
C32 C33 C38 C37 -178.6(6)
C36 C37 C38 C33 0.5(10)
C20 O2 C16 C17 -88.4(10)
C20 O2 C16 C15 95.6(9)
O1 C15 C16 C17 179.9(5)
C14 C15 C16 C17 0.9(9)
O1 C15 C16 O2 -4.1(8)
C14 C15 C16 O2 176.8(5)
C27 C28 C29 C30 0.3(8)
C12 N3 C11 C10 178.4(5)
C7 N3 C11 C10 2.5(8)
O2 C16 C17 C18 -175.4(5)
C15 C16 C17 C18 0.5(9)
C13 C18 C17 C16 -1.6(8)
N3 C11 C10 C9 -0.1(9)
N6 C31 C30 C29 -0.1(8)
C28 C29 C30 C31 0.0(9)
C5 C4 C3 C2 1.2(9)
C1 C2 C3 C4 -1.9(9)
O6 S1 C41 F1 56.2(6)
O8 S1 C41 F1 177.9(5)
O7 S1 C41 F1 -64.2(6)
O6 S1 C41 F3 -179.8(5)
O8 S1 C41 F3 -58.1(6)
O7 S1 C41 F3 59.8(6)
O6 S1 C41 F2 -61.6(6)
O8 S1 C41 F2 60.1(6)
O7 S1 C41 F2 178.0(5)
C7 C8 C9 C10 1.0(9)
C11 C10 C9 C8 -1.6(9)
O10 S2 C42 F5 170.3(14)
O9 S2 C42 F5 -57(2)
O11 S2 C42 F5 62.0(17)
O10 S2 C42 F6 30(3)
O9 S2 C42 F6 162(2)
O11 S2 C42 F6 -79(3)
O10 S2 C42 F4 -78.2(13)
O9 S2 C42 F4 54.0(18)
O11 S2 C42 F4 173.5(14)
